data_4508747
loop_
_publ_author_name
'Awaleh, Mohamed Osman'
'Badia, Antonella'
'Brisse, Fran\,cois'

_publ_section_title
;
 Influence of the Anion on the Structure of Bis(methylthio)methane
 Supramolecular Coordination Complexes
;
_journal_issue 12
_journal_name_full 'Crystal Growth &amp; Design'
_journal_page_first 2674
_journal_paper_doi 10.1021/cg060148f
_journal_volume 6
_journal_year 2006
_chemical_compound_source 'Synthesized by the authors. See text'
_chemical_formula_moiety 'C10 H13 Ag O2 S2'
_chemical_formula_sum 'C10 H13 Ag O2 S2'
_chemical_formula_weight 337.19
_chemical_name_systematic
; 
 ? 
;
_space_group_IT_number 2
_symmetry_cell_setting triclinic
_symmetry_space_group_name_Hall '-P 1'
_symmetry_space_group_name_H-M 'P -1'
_atom_sites_solution_hydrogens geom
_atom_sites_solution_primary direct
_atom_sites_solution_secondary difmap
_audit_creation_method SHELXL-97
_cell_angle_alpha 78.9260(10)
_cell_angle_beta 87.4410(10)
_cell_angle_gamma 74.3350(10)
_cell_formula_units_Z 2
_cell_length_a 6.86470(10)
_cell_length_b 7.68220(10)
_cell_length_c 12.3591(2)
_cell_measurement_reflns_used 6458
_cell_measurement_temperature 150(2)
_cell_measurement_theta_max 68.81
_cell_measurement_theta_min 3.64
_cell_volume 615.858(16)
_computing_cell_refinement 'SMART (Bruker, 2003)'
_computing_data_collection 'SMART (Bruker, 2003)'
_computing_data_reduction 'SAINT (Bruker, 2004)'
_computing_molecular_graphics 'SHELXTL (Bruker, 1997)'
_computing_publication_material 'UdMX (local program)'
_computing_structure_refinement 'SHELXL97 (Sheldrick, 1997)'
_computing_structure_solution 'SHELXS97 (Sheldrick, 1997)'
_diffrn_ambient_temperature 150(2)
_diffrn_detector_area_resol_mean 5.5
_diffrn_measured_fraction_theta_full 0.963
_diffrn_measured_fraction_theta_max 0.963
_diffrn_measurement_device_type 'Bruker Smart 6000'
_diffrn_measurement_method \w
_diffrn_radiation_monochromator 'Montel 200 optics'
_diffrn_radiation_source 'Rotating Anode'
_diffrn_radiation_type CuK\a
_diffrn_radiation_wavelength 1.54178
_diffrn_reflns_av_R_equivalents 0.042
_diffrn_reflns_av_sigmaI/netI 0.0264
_diffrn_reflns_limit_h_max 8
_diffrn_reflns_limit_h_min -8
_diffrn_reflns_limit_k_max 9
_diffrn_reflns_limit_k_min -9
_diffrn_reflns_limit_l_max 14
_diffrn_reflns_limit_l_min -14
_diffrn_reflns_number 8378
_diffrn_reflns_theta_full 68.80
_diffrn_reflns_theta_max 68.80
_diffrn_reflns_theta_min 3.64
_diffrn_standards_decay_% 2.05
_diffrn_standards_number 60
_exptl_absorpt_coefficient_mu 16.126
_exptl_absorpt_correction_T_max 0.851
_exptl_absorpt_correction_T_min 0.333
_exptl_absorpt_correction_type multi-scan
_exptl_absorpt_process_details 'Sadabs (Sheldrick,1996)'
_exptl_crystal_colour Colorless
_exptl_crystal_density_diffrn 1.818
_exptl_crystal_density_method 'not measured'
_exptl_crystal_description needle-like
_exptl_crystal_F_000 336
_exptl_crystal_size_max 0.14
_exptl_crystal_size_mid 0.04
_exptl_crystal_size_min 0.01
_refine_diff_density_max 0.709
_refine_diff_density_min -1.184
_refine_diff_density_rms 0.130
_refine_ls_extinction_method none
_refine_ls_goodness_of_fit_ref 0.987
_refine_ls_hydrogen_treatment constr
_refine_ls_matrix_type full
_refine_ls_number_parameters 136
_refine_ls_number_reflns 2192
_refine_ls_number_restraints 0
_refine_ls_restrained_S_all 0.987
_refine_ls_R_factor_all 0.0315
_refine_ls_R_factor_gt 0.0305
_refine_ls_shift/su_max 0.001
_refine_ls_shift/su_mean 0.000
_refine_ls_structure_factor_coef Fsqd
_refine_ls_weighting_details 'calc w=1/[\s^2^(Fo^2^)+(0.0686P)^2^] where P=(Fo^2^+2Fc^2^)/3'
_refine_ls_weighting_scheme calc
_refine_ls_wR_factor_gt 0.0798
_refine_ls_wR_factor_ref 0.0806
_reflns_number_gt 2087
_reflns_number_total 2192
_reflns_threshold_expression I>2\s(I)
_cod_data_source_file cg060148fsup8.cif
_cod_data_source_block complex8
_cod_depositor_comments
;
The following automatic conversions were performed:

'_symmetry_cell_setting' value 'Triclinic' changed to 'triclinic'
according to /home/saulius/struct/CIF-dictionaries/cif_core.dic
dictionary named 'cif_core.dic' version 2.4.2 from
2011-04-26.

'_geom_bond_publ_flag' value 'Y' changed to 'y'
according to /home/saulius/struct/CIF-dictionaries/cif_core.dic
dictionary named 'cif_core.dic' version 2.4.2 from 2011-04-26 (20
times).

'_geom_angle_publ_flag' value 'Y' changed to 'y' according
to /home/saulius/struct/CIF-dictionaries/cif_core.dic dictionary
named 'cif_core.dic' version 2.4.2 from 2011-04-26 (30 times).

Automatic conversion script
Id: cif_fix_values 1891 2012-01-12 08:04:46Z andrius 
;
_cod_original_sg_symbol_H-M P-1
_cod_database_code 4508747

loop_
_symmetry_equiv_pos_as_xyz
'x, y, z'
'-x, -y, -z'

loop_
_atom_site_label
_atom_site_type_symbol
_atom_site_fract_x
_atom_site_fract_y
_atom_site_fract_z
_atom_site_U_iso_or_equiv
_atom_site_adp_type
_atom_site_occupancy
_atom_site_symmetry_multiplicity
_atom_site_calc_flag
_atom_site_refinement_flags
Ag1 Ag 0.41389(3) 0.34823(3) 0.545936(16) 0.02158(12) Uani 1 1 d .
S1 S 0.74018(11) 0.18739(10) 0.66800(6) 0.02081(18) Uani 1 1 d .
O1 O 0.4285(3) 0.3491(3) 0.36220(18) 0.0243(5) Uani 1 1 d .
C2 C 0.6282(5) 0.3154(4) 0.2026(2) 0.0228(7) Uani 1 1 d .
C12 C 0.9375(4) 0.2901(4) 0.6065(2) 0.0200(6) Uani 1 1 d .
H12A H 0.9285 0.3063 0.5253 0.024 Uiso 1 1 calc R
H12B H 0.9139 0.4136 0.6254 0.024 Uiso 1 1 calc R
C1 C 0.5961(4) 0.3569(4) 0.3172(2) 0.0201(6) Uani 1 1 d .
C3 C 0.4717(6) 0.2875(5) 0.1456(3) 0.0323(8) Uani 1 1 d .
H3 H 0.3432 0.2951 0.1792 0.039 Uiso 1 1 calc R
C7 C 0.8147(6) 0.3051(5) 0.1515(3) 0.0322(8) Uani 1 1 d .
H7 H 0.9224 0.3249 0.1890 0.039 Uiso 1 1 calc R
C11 C 0.8047(5) -0.0202(5) 0.6108(3) 0.0284(7) Uani 1 1 d .
H11A H 0.8001 0.0122 0.5301 0.043 Uiso 1 1 calc R
H11B H 0.7077 -0.0921 0.6363 0.043 Uiso 1 1 calc R
H11C H 0.9413 -0.0933 0.6350 0.043 Uiso 1 1 calc R
C6 C 0.8434(7) 0.2662(6) 0.0464(3) 0.0417(9) Uani 1 1 d .
H6 H 0.9712 0.2595 0.0120 0.050 Uiso 1 1 calc R
C5 C 0.6883(7) 0.2370(6) -0.0095(3) 0.0481(11) Uani 1 1 d .
H5 H 0.7094 0.2090 -0.0814 0.058 Uiso 1 1 calc R
C4 C 0.5031(7) 0.2490(6) 0.0405(3) 0.0437(10) Uani 1 1 d .
H4 H 0.3955 0.2306 0.0023 0.052 Uiso 1 1 calc R
O2 O 0.7349(3) 0.3994(3) 0.36054(18) 0.0239(5) Uani 1 1 d .
S2 S 1.18901(10) 0.15569(10) 0.65089(6) 0.01872(18) Uani 1 1 d .
C21 C 1.1903(5) 0.1980(5) 0.7895(3) 0.0298(7) Uani 1 1 d .
H21A H 1.1689 0.3301 0.7871 0.045 Uiso 1 1 calc R
H21B H 1.3210 0.1306 0.8247 0.045 Uiso 1 1 calc R
H21C H 1.0819 0.1563 0.8318 0.045 Uiso 1 1 calc R

loop_
_atom_site_aniso_label
_atom_site_aniso_U_11
_atom_site_aniso_U_22
_atom_site_aniso_U_33
_atom_site_aniso_U_23
_atom_site_aniso_U_13
_atom_site_aniso_U_12
Ag1 0.01774(17) 0.02579(17) 0.02321(17) -0.00588(10) 0.00545(10) -0.00913(11)
S1 0.0141(4) 0.0289(4) 0.0215(4) -0.0067(3) 0.0034(3) -0.0085(3)
O1 0.0258(12) 0.0291(11) 0.0224(11) -0.0089(9) 0.0069(9) -0.0130(9)
C2 0.0267(17) 0.0184(14) 0.0204(15) -0.0013(12) 0.0016(13) -0.0030(12)
C12 0.0157(15) 0.0220(14) 0.0233(15) -0.0027(12) -0.0008(12) -0.0075(12)
C1 0.0189(15) 0.0173(14) 0.0224(15) -0.0032(11) 0.0015(13) -0.0026(11)
C3 0.033(2) 0.0365(18) 0.0276(17) -0.0076(14) -0.0027(15) -0.0083(15)
C7 0.033(2) 0.0350(18) 0.0250(17) -0.0049(14) 0.0042(15) -0.0049(15)
C11 0.0244(17) 0.0284(17) 0.0359(18) -0.0079(14) 0.0024(14) -0.0117(14)
C6 0.046(2) 0.049(2) 0.0258(18) -0.0083(16) 0.0129(17) -0.0052(18)
C5 0.063(3) 0.056(3) 0.0225(18) -0.0128(18) 0.0058(19) -0.009(2)
C4 0.053(3) 0.052(2) 0.0275(18) -0.0117(17) -0.0070(18) -0.014(2)
O2 0.0220(12) 0.0283(11) 0.0228(11) -0.0104(9) 0.0040(9) -0.0057(9)
S2 0.0142(4) 0.0225(4) 0.0200(4) -0.0034(3) 0.0013(3) -0.0065(3)
C21 0.0304(19) 0.0415(19) 0.0214(16) -0.0061(14) -0.0006(14) -0.0158(15)

loop_
_atom_type_symbol
_atom_type_description
_atom_type_scat_dispersion_real
_atom_type_scat_dispersion_imag
_atom_type_scat_source
C C 0.0181 0.0091 'International Tables Vol C Tables 4.2.6.8 and 6.1.1.4'
H H 0.0000 0.0000 'International Tables Vol C Tables 4.2.6.8 and 6.1.1.4'
O O 0.0492 0.0322 'International Tables Vol C Tables 4.2.6.8 and 6.1.1.4'
S S 0.3331 0.5567 'International Tables Vol C Tables 4.2.6.8 and 6.1.1.4'
Ag Ag 0.1306 4.2820 'International Tables Vol C Tables 4.2.6.8 and 6.1.1.4'

loop_
_geom_angle_atom_site_label_1
_geom_angle_atom_site_label_2
_geom_angle_atom_site_label_3
_geom_angle_site_symmetry_1
_geom_angle_site_symmetry_3
_geom_angle
_geom_angle_publ_flag
O1 AG1 O2 . 2_666 128.40(8) y
O1 AG1 S2 . 1_455 113.79(6) y
O2 AG1 S2 2_666 1_455 91.64(6) y
O1 AG1 S1 . . 119.31(6) y
O2 AG1 S1 2_666 . 99.91(5) y
S2 AG1 S1 1_455 . 96.51(2) y
O1 AG1 AG1 . 2_666 75.66(6) y
O2 AG1 AG1 2_666 2_666 71.88(5) y
S2 AG1 AG1 1_455 2_666 163.11(2) y
S1 AG1 AG1 . 2_666 90.143(18) y
C11 S1 C12 . . 99.53(15) y
C11 S1 AG1 . . 95.42(11) y
C12 S1 AG1 . . 106.61(10) y
C1 O1 AG1 . . 115.52(19) y
C3 C2 C7 . . 118.9(3) y
C3 C2 C1 . . 120.7(3) y
C7 C2 C1 . . 120.4(3) y
S2 C12 S1 . . 113.54(16) y
S2 C12 H12A . . 108.9 ?
S1 C12 H12A . . 108.9 ?
S2 C12 H12B . . 108.9 ?
S1 C12 H12B . . 108.9 ?
H12A C12 H12B . . 107.7 ?
O2 C1 O1 . . 124.8(3) y
O2 C1 C2 . . 118.1(3) y
O1 C1 C2 . . 117.1(3) y
C4 C3 C2 . . 120.2(4) y
C4 C3 H3 . . 119.9 ?
C2 C3 H3 . . 119.9 ?
C6 C7 C2 . . 120.1(4) y
C6 C7 H7 . . 119.9 ?
C2 C7 H7 . . 119.9 ?
S1 C11 H11A . . 109.5 ?
S1 C11 H11B . . 109.5 ?
H11A C11 H11B . . 109.5 ?
S1 C11 H11C . . 109.5 ?
H11A C11 H11C . . 109.5 ?
H11B C11 H11C . . 109.5 ?
C7 C6 C5 . . 120.8(4) y
C7 C6 H6 . . 119.6 ?
C5 C6 H6 . . 119.6 ?
C4 C5 C6 . . 119.2(4) y
C4 C5 H5 . . 120.4 ?
C6 C5 H5 . . 120.4 ?
C5 C4 C3 . . 120.8(4) y
C5 C4 H4 . . 119.6 ?
C3 C4 H4 . . 119.6 ?
C1 O2 AG1 . 2_666 108.94(18) y
C21 S2 C12 . . 100.53(16) y
C21 S2 AG1 . 1_655 103.30(12) y
C12 S2 AG1 . 1_655 102.96(10) y
S2 C21 H21A . . 109.5 ?
S2 C21 H21B . . 109.5 ?
H21A C21 H21B . . 109.5 ?
S2 C21 H21C . . 109.5 ?
H21A C21 H21C . . 109.5 ?
H21B C21 H21C . . 109.5 ?

loop_
_geom_bond_atom_site_label_1
_geom_bond_atom_site_label_2
_geom_bond_site_symmetry_2
_geom_bond_distance
_geom_bond_publ_flag
Ag1 O1 . 2.267(2) y
Ag1 O2 2_666 2.413(2) y
Ag1 S2 1_455 2.5634(7) y
Ag1 S1 . 2.6288(7) y
Ag1 Ag1 2_666 2.9114(4) y
S1 C11 . 1.806(3) y
S1 C12 . 1.814(3) y
O1 C1 . 1.266(4) y
C2 C3 . 1.395(5) y
C2 C7 . 1.391(5) y
C2 C1 . 1.505(4) y
C12 S2 . 1.803(3) y
C12 H12a . 0.99 ?
C12 H12b . 0.99 ?
C1 O2 . 1.258(4) y
C3 C4 . 1.382(5) y
C3 H3 . 0.95 ?
C7 C6 . 1.382(5) y
C7 H7 . 0.95 ?
C11 H11a . 0.98 ?
C11 H11b . 0.98 ?
C11 H11c . 0.98 ?
C6 C5 . 1.384(6) y
C6 H6 . 0.95 ?
C5 C4 . 1.377(6) y
C5 H5 . 0.95 ?
C4 H4 . 0.95 ?
O2 Ag1 2_666 2.413(2) y
S2 C21 . 1.804(3) y
S2 Ag1 1_655 2.5634(7) y
C21 H21a . 0.98 ?
C21 H21b . 0.98 ?
C21 H21c . 0.98 ?

loop_
_geom_torsion_atom_site_label_1
_geom_torsion_atom_site_label_2
_geom_torsion_atom_site_label_3
_geom_torsion_atom_site_label_4
_geom_torsion_site_symmetry_1
_geom_torsion_site_symmetry_4
_geom_torsion
O1 AG1 S1 C11 . . -46.83(13)
O2 AG1 S1 C11 2_666 . 167.97(12)
S2 AG1 S1 C11 1_455 . 75.15(11)
AG1 AG1 S1 C11 2_666 . -120.41(11)
O1 AG1 S1 C12 . . 54.82(13)
O2 AG1 S1 C12 2_666 . -90.39(12)
S2 AG1 S1 C12 1_455 . 176.80(11)
AG1 AG1 S1 C12 2_666 . -18.76(11)
O2 AG1 O1 C1 2_666 . 100.9(2)
S2 AG1 O1 C1 1_455 . -146.22(19)
S1 AG1 O1 C1 . . -33.3(2)
AG1 AG1 O1 C1 2_666 . 48.6(2)
C11 S1 C12 S2 . . -63.8(2)
AG1 S1 C12 S2 . . -162.41(13)
AG1 O1 C1 O2 . . -14.5(4)
AG1 O1 C1 C2 . . 166.68(19)
C3 C2 C1 O2 . . -172.8(3)
C7 C2 C1 O2 . . 6.8(4)
C3 C2 C1 O1 . . 6.0(4)
C7 C2 C1 O1 . . -174.3(3)
C7 C2 C3 C4 . . 0.5(5)
C1 C2 C3 C4 . . -179.8(3)
C3 C2 C7 C6 . . -0.6(5)
C1 C2 C7 C6 . . 179.8(3)
C2 C7 C6 C5 . . 0.0(6)
C7 C6 C5 C4 . . 0.7(7)
C6 C5 C4 C3 . . -0.8(7)
C2 C3 C4 C5 . . 0.2(6)
O1 C1 O2 AG1 . 2_666 -41.0(3)
C2 C1 O2 AG1 . 2_666 137.8(2)
S1 C12 S2 C21 . . -73.6(2)
S1 C12 S2 AG1 . 1_655 180.00(13)
